data_4303886
loop_
_publ_author_name
'Michael F. Schettini'
'Guang Wu'
'Trevor W. Hayton'

_publ_section_title
;
Coordination of N-Donor Ligands to a Uranyl(V) \b-Diketiminate Complex
;
_journal_name_full 'Inorganic Chemistry'
_journal_page_first 11799
_journal_page_last 11808
_journal_paper_doi 10.1021/ic9018508
_journal_volume 48
_journal_year 2009
_chemical_formula_sum 'C42.5 H53 N4 O2 U'
_chemical_formula_weight 889.92
_chemical_name_systematic
; 
 Uranyl(V) Ar2nacnac bipyridine 
;
_space_group_IT_number 15
_symmetry_cell_setting monoclinic
_symmetry_space_group_name_Hall '-C 2yc'
_symmetry_space_group_name_H-M 'C 1 2/c 1'
_atom_sites_solution_hydrogens geom
_atom_sites_solution_primary direct
_atom_sites_solution_secondary difmap
_audit_creation_method SHELXL-97
_cell_angle_alpha 90.00
_cell_angle_beta 109.795(3)
_cell_angle_gamma 90.00
_cell_formula_units_Z 8
_cell_length_a 37.084(3)
_cell_length_b 13.7180(14)
_cell_length_c 16.9070(16)
_cell_measurement_temperature 150(2)
_cell_volume 8092.7(13)
_computing_structure_refinement 'SHELXL-97 (Sheldrick, 1997)'
_computing_structure_solution 'SHELXS-97 (Sheldrick, 1990)'
_diffrn_ambient_temperature 150(2)
_diffrn_measured_fraction_theta_full 0.974
_diffrn_measured_fraction_theta_max 0.974
_diffrn_measurement_device_type 'CCD Area Detector'
_diffrn_measurement_method 'Omega Scan'
_diffrn_radiation_monochromator graphite
_diffrn_radiation_source 'fine-focus sealed tube'
_diffrn_radiation_type MoK\a
_diffrn_radiation_wavelength 0.71073
_diffrn_reflns_av_R_equivalents 0.1119
_diffrn_reflns_av_sigmaI/netI 0.0882
_diffrn_reflns_limit_h_max 46
_diffrn_reflns_limit_h_min -46
_diffrn_reflns_limit_k_max 17
_diffrn_reflns_limit_k_min -17
_diffrn_reflns_limit_l_max 21
_diffrn_reflns_limit_l_min -21
_diffrn_reflns_number 30823
_diffrn_reflns_theta_full 26.73
_diffrn_reflns_theta_max 26.73
_diffrn_reflns_theta_min 1.17
_exptl_absorpt_coefficient_mu 4.050
_exptl_absorpt_correction_T_max 0.458
_exptl_absorpt_correction_T_min 0.288
_exptl_absorpt_correction_type empirical
_exptl_absorpt_process_details 'Psi Scan'
_exptl_crystal_colour Inidgo
_exptl_crystal_density_diffrn 1.461
_exptl_crystal_density_method 'not measured'
_exptl_crystal_description Plate
_exptl_crystal_F_000 3552
_exptl_crystal_size_max 0.3
_exptl_crystal_size_mid 0.3
_exptl_crystal_size_min 0.05
_refine_diff_density_max 3.188
_refine_diff_density_min -1.119
_refine_diff_density_rms 0.255
_refine_ls_extinction_method none
_refine_ls_goodness_of_fit_ref 0.995
_refine_ls_hydrogen_treatment mixed
_refine_ls_matrix_type full
_refine_ls_number_parameters 454
_refine_ls_number_reflns 8368
_refine_ls_number_restraints 19
_refine_ls_restrained_S_all 1.007
_refine_ls_R_factor_all 0.0927
_refine_ls_R_factor_gt 0.0534
_refine_ls_shift/su_max 0.100
_refine_ls_shift/su_mean 0.003
_refine_ls_structure_factor_coef Fsqd
_refine_ls_weighting_details 'calc w=1/[\s^2^(Fo^2^)+(0.0804P)^2^+0.0000P] where P=(Fo^2^+2Fc^2^)/3'
_refine_ls_weighting_scheme calc
_refine_ls_wR_factor_gt 0.1240
_refine_ls_wR_factor_ref 0.1474
_reflns_number_gt 5480
_reflns_number_total 8368
_reflns_threshold_expression >2sigma(I)
_cod_data_source_file ic9018508_si_001_2.cif
_cod_data_source_block 3
_cod_depositor_comments
;
The following automatic conversions were performed:
'_symmetry_cell_setting' value 'Monoclinic' changed to 'monoclinic'
according to '/home/saulius/struct/CIF-dictionaries/cif_core.dic'
dictionary named 'cif_core.dic' version 2.4.1 from
2010-06-29.

'_exptl_absorpt_correction_type' value 'Empirical' changed to
'empirical' according to
'/home/saulius/struct/CIF-dictionaries/cif_core.dic' dictionary named
'cif_core.dic' version 2.4.1 from 2010-06-29.

Automatic conversion script
Id: cif_fix_enum 1527 2010-12-29 10:47:43Z saulius 
;
_cod_original_cell_volume 8092.6(13)
_cod_original_sg_symbol_H-M 'C 2/c'
_cod_original_formula_sum 'C42.50 H53 N4 O2 U'
_cod_database_code 4303886

loop_
_symmetry_equiv_pos_as_xyz
'x, y, z'
'-x, y, -z+1/2'
'x+1/2, y+1/2, z'
'-x+1/2, y+1/2, -z+1/2'
'-x, -y, -z'
'x, -y, z-1/2'
'-x+1/2, -y+1/2, -z'
'x+1/2, -y+1/2, z-1/2'

loop_
_atom_site_label
_atom_site_type_symbol
_atom_site_fract_x
_atom_site_fract_y
_atom_site_fract_z
_atom_site_U_iso_or_equiv
_atom_site_adp_type
_atom_site_occupancy
_atom_site_symmetry_multiplicity
_atom_site_calc_flag
_atom_site_refinement_flags
_atom_site_disorder_assembly
_atom_site_disorder_group
U1 U 0.838184(8) 0.69473(2) 0.908484(15) 0.03700(12) Uani 1 1 d . . .
N4 N 0.76728(18) 0.6998(5) 0.9095(4) 0.0369(15) Uani 1 1 d . . .
N1 N 0.85990(18) 0.8038(5) 0.8158(4) 0.0383(15) Uani 1 1 d . . .
O1 O 0.81610(16) 0.6112(4) 0.8208(3) 0.0494(15) Uani 1 1 d . . .
O2 O 0.85682(17) 0.7781(4) 0.9968(3) 0.0497(15) Uani 1 1 d . . .
N3 N 0.81941(19) 0.5854(5) 1.0173(3) 0.0426(16) Uani 1 1 d . . .
C16 C 0.8866(2) 0.7975(7) 0.7807(5) 0.048(2) Uani 1 1 d . . .
C14 C 0.9232(2) 0.6506(7) 0.8646(5) 0.048(2) Uani 1 1 d . . .
N2 N 0.90343(19) 0.6364(6) 0.9160(4) 0.0467(17) Uani 1 1 d . . .
C35 C 0.7537(2) 0.6333(6) 0.9512(4) 0.0389(18) Uani 1 1 d . . .
C18 C 0.8326(2) 0.8820(6) 0.7955(4) 0.0384(19) Uani 1 1 d . . .
C34 C 0.7832(2) 0.5769(6) 1.0173(4) 0.0385(18) Uani 1 1 d . . .
C15 C 0.9144(3) 0.7207(8) 0.8014(5) 0.057(3) Uani 1 1 d . . .
H15 H 0.9291 0.7170 0.7665 0.069 Uiso 1 1 calc R . .
C19 C 0.7980(2) 0.8709(6) 0.7265(5) 0.0420(19) Uani 1 1 d . . .
C13 C 0.9591(3) 0.5905(9) 0.8756(6) 0.072(3) Uani 1 1 d . . .
H13A H 0.9720 0.5781 0.9343 0.108 Uiso 1 1 calc R . .
H13B H 0.9758 0.6258 0.8532 0.108 Uiso 1 1 calc R . .
H13C H 0.9520 0.5298 0.8463 0.108 Uiso 1 1 calc R . .
C36 C 0.7148(2) 0.6195(7) 0.9359(5) 0.045(2) Uani 1 1 d . . .
H36 H 0.7065 0.5719 0.9650 0.055 Uiso 1 1 calc R . .
C37 C 0.6885(3) 0.6777(7) 0.8768(5) 0.055(2) Uani 1 1 d . . .
H37 H 0.6623 0.6703 0.8659 0.065 Uiso 1 1 calc R . .
C20 C 0.7699(2) 0.9428(7) 0.7129(5) 0.050(2) Uani 1 1 d . . .
H20 H 0.7472 0.9370 0.6674 0.060 Uiso 1 1 calc R . .
C24 C 0.7916(3) 0.7880(7) 0.6646(5) 0.052(2) Uani 1 1 d . . .
H24 H 0.811(3) 0.738(7) 0.689(6) 0.062 Uiso 1 1 calc . . .
C30 C 0.8477(3) 0.5419(7) 1.0809(5) 0.055(2) Uani 1 1 d . . .
H30 H 0.8728 0.5482 1.0821 0.066 Uiso 1 1 calc R . .
C28 C 0.8725(3) 1.0139(8) 1.0009(6) 0.075(3) Uani 1 1 d . . .
H28A H 0.8595 1.0755 0.9935 0.112 Uiso 1 1 calc R . .
H28B H 0.8975 1.0203 1.0429 0.112 Uiso 1 1 calc R . .
H28C H 0.8580 0.9660 1.0186 0.112 Uiso 1 1 calc R . .
C31 C 0.8408(3) 0.4882(7) 1.1443(5) 0.057(2) Uani 1 1 d . . .
H31 H 0.8608 0.4587 1.1865 0.068 Uiso 1 1 calc R . .
C1 C 0.9176(2) 0.5677(8) 0.9847(5) 0.055(3) Uani 1 1 d . . .
C23 C 0.8382(2) 0.9643(7) 0.8474(5) 0.049(2) Uani 1 1 d . . .
C21 C 0.7750(3) 1.0222(7) 0.7655(6) 0.055(2) Uani 1 1 d . . .
H21 H 0.7558 1.0685 0.7564 0.065 Uiso 1 1 calc R . .
C33 C 0.7748(3) 0.5240(7) 1.0793(5) 0.052(2) Uani 1 1 d . . .
H33 H 0.7496 0.5183 1.0775 0.062 Uiso 1 1 calc R . .
C22 C 0.8094(3) 1.0328(7) 0.8326(6) 0.055(2) Uani 1 1 d . . .
H22 H 0.8129 1.0867 0.8677 0.066 Uiso 1 1 calc R . .
C39 C 0.7407(3) 0.7551(7) 0.8523(5) 0.048(2) Uani 1 1 d . . .
H39 H 0.7493 0.8021 0.8232 0.057 Uiso 1 1 calc R . .
C27 C 0.8767(3) 0.9822(8) 0.9178(6) 0.060(3) Uani 1 1 d . . .
H27 H 0.891(3) 0.921(7) 0.928(6) 0.072 Uiso 1 1 calc . . .
C6 C 0.9391(3) 0.6019(10) 1.0637(6) 0.067(3) Uani 1 1 d . . .
C10 C 0.9493(3) 0.7074(11) 1.0783(6) 0.081(4) Uani 1 1 d . . .
H10 H 0.935(4) 0.742(9) 1.027(7) 0.097 Uiso 1 1 calc . . .
C17 C 0.8905(3) 0.8729(9) 0.7187(6) 0.077(3) Uani 1 1 d . . .
H17A H 0.8686 0.9154 0.7033 0.116 Uiso 1 1 calc R . .
H17B H 0.8919 0.8408 0.6694 0.116 Uiso 1 1 calc R . .
H17C H 0.9134 0.9103 0.7441 0.116 Uiso 1 1 calc R . .
C2 C 0.9071(3) 0.4685(8) 0.9722(7) 0.068(3) Uani 1 1 d . . .
C32 C 0.8035(3) 0.4803(7) 1.1427(5) 0.057(2) Uani 1 1 d . . .
H32 H 0.7980 0.4455 1.1844 0.069 Uiso 1 1 calc R . .
C38 C 0.7019(3) 0.7464(7) 0.8346(5) 0.053(2) Uani 1 1 d . . .
H38 H 0.6850 0.7864 0.7947 0.063 Uiso 1 1 calc R . .
C25 C 0.7516(3) 0.7415(9) 0.6432(6) 0.070(3) Uani 1 1 d . . .
H25A H 0.7487 0.7156 0.6934 0.105 Uiso 1 1 calc R . .
H25B H 0.7490 0.6899 0.6032 0.105 Uiso 1 1 calc R . .
H25C H 0.7323 0.7900 0.6195 0.105 Uiso 1 1 calc R . .
C7 C 0.8820(3) 0.4256(9) 0.8893(7) 0.075(3) Uani 1 1 d . . .
H7 H 0.874(3) 0.480(8) 0.850(7) 0.090 Uiso 1 1 calc . . .
C5 C 0.9520(3) 0.5394(13) 1.1332(7) 0.090(4) Uani 1 1 d . . .
H5 H 0.9664 0.5636 1.1859 0.108 Uiso 1 1 calc R . .
C3 C 0.9211(4) 0.4060(10) 1.0438(9) 0.091(4) Uani 1 1 d . . .
H3 H 0.9155 0.3398 1.0378 0.109 Uiso 1 1 calc R . .
C4 C 0.9432(4) 0.4424(14) 1.1227(9) 0.104(5) Uani 1 1 d . . .
H4 H 0.9518 0.4003 1.1683 0.125 Uiso 1 1 calc R . .
C29 C 0.8993(4) 1.0604(11) 0.8868(8) 0.110(5) Uani 1 1 d . . .
H29A H 0.8862 1.1218 0.8804 0.165 Uiso 1 1 calc R . .
H29B H 0.9010 1.0407 0.8337 0.165 Uiso 1 1 calc R . .
H29C H 0.9246 1.0670 0.9272 0.165 Uiso 1 1 calc R . .
C26 C 0.7956(4) 0.8206(9) 0.5819(7) 0.093(4) Uani 1 1 d . . .
H26A H 0.7809 0.8789 0.5628 0.140 Uiso 1 1 calc R . .
H26B H 0.7863 0.7701 0.5407 0.140 Uiso 1 1 calc R . .
H26C H 0.8221 0.8332 0.5901 0.140 Uiso 1 1 calc R . .
C12 C 0.9922(4) 0.7267(15) 1.0928(9) 0.136(7) Uani 1 1 d . . .
H12A H 1.0076 0.6960 1.1442 0.204 Uiso 1 1 calc R . .
H12B H 0.9969 0.7956 1.0965 0.204 Uiso 1 1 calc R . .
H12C H 0.9987 0.7004 1.0467 0.204 Uiso 1 1 calc R . .
C11 C 0.9392(4) 0.7553(12) 1.1514(7) 0.102(4) Uani 1 1 d . . .
H11A H 0.9126 0.7445 1.1432 0.154 Uiso 1 1 calc R . .
H11B H 0.9441 0.8241 1.1523 0.154 Uiso 1 1 calc R . .
H11C H 0.9546 0.7269 1.2038 0.154 Uiso 1 1 calc R . .
C9 C 0.9033(4) 0.3524(11) 0.8508(11) 0.120(5) Uani 1 1 d . . .
H9A H 0.9288 0.3756 0.8596 0.181 Uiso 1 1 calc R . .
H9B H 0.8897 0.3462 0.7916 0.181 Uiso 1 1 calc R . .
H9C H 0.9046 0.2900 0.8773 0.181 Uiso 1 1 calc R . .
C8 C 0.8457(3) 0.3796(10) 0.8950(8) 0.095(4) Uani 1 1 d . . .
H8A H 0.8423 0.3990 0.9465 0.142 Uiso 1 1 calc R . .
H8B H 0.8477 0.3099 0.8936 0.142 Uiso 1 1 calc R . .
H8C H 0.8241 0.4008 0.8483 0.142 Uiso 1 1 calc R . .
C41 C 0.0036(5) 0.9164(19) 0.8382(7) 0.236(12) Uiso 1 1 d D . .
C43 C 0.0029(9) 0.9969(19) 0.7924(7) 0.313(18) Uiso 1 1 d D . .
H43 H 0.0066 1.0567 0.8199 0.375 Uiso 1 1 calc R . .
C42 C 0.0022(6) 0.8320(19) 0.7916(6) 0.317(19) Uiso 1 1 d D . .
H42 H 0.0042 0.7723 0.8188 0.381 Uiso 1 1 calc R . .
C40 C 0.0067(9) 0.903(3) 0.9191(12) 0.164(14) Uiso 0.50 1 d PD . .
H40A H 0.0269 0.8571 0.9447 0.247 Uiso 0.50 1 calc PR . .
H40B H -0.0171 0.8780 0.9218 0.247 Uiso 0.50 1 calc PR . .
H40C H 0.0125 0.9639 0.9486 0.247 Uiso 0.50 1 calc PR . .

loop_
_atom_site_aniso_label
_atom_site_aniso_U_11
_atom_site_aniso_U_22
_atom_site_aniso_U_33
_atom_site_aniso_U_23
_atom_site_aniso_U_13
_atom_site_aniso_U_12
U1 0.02646(18) 0.0633(2) 0.02309(15) -0.00182(14) 0.01081(12) 0.00372(15)
N4 0.029(3) 0.062(4) 0.024(3) 0.000(3) 0.015(3) 0.006(3)
N1 0.026(3) 0.060(4) 0.030(3) 0.001(3) 0.012(3) 0.005(3)
O1 0.045(3) 0.068(4) 0.038(3) -0.011(3) 0.017(3) -0.001(3)
O2 0.051(4) 0.073(4) 0.030(3) -0.013(3) 0.019(3) -0.010(3)
N3 0.039(4) 0.064(4) 0.024(3) 0.007(3) 0.011(3) 0.005(4)
C16 0.032(5) 0.089(7) 0.026(4) 0.003(4) 0.014(3) 0.004(5)
C14 0.024(4) 0.086(6) 0.036(4) -0.008(4) 0.011(4) 0.013(4)
N2 0.032(4) 0.082(5) 0.028(3) 0.002(3) 0.012(3) 0.015(4)
C35 0.037(5) 0.057(5) 0.029(4) -0.004(3) 0.019(3) 0.003(4)
C18 0.022(4) 0.067(5) 0.033(4) 0.002(4) 0.017(3) -0.002(4)
C34 0.032(4) 0.056(5) 0.031(4) -0.005(4) 0.016(3) 0.001(4)
C15 0.036(5) 0.109(8) 0.036(4) 0.000(5) 0.022(4) 0.012(5)
C19 0.035(5) 0.057(5) 0.035(4) 0.012(4) 0.013(4) 0.002(4)
C13 0.047(6) 0.120(9) 0.056(5) 0.006(6) 0.025(5) 0.037(6)
C36 0.031(5) 0.068(6) 0.043(4) -0.005(4) 0.021(4) 0.002(4)
C37 0.034(5) 0.092(7) 0.042(5) -0.005(5) 0.019(4) 0.008(5)
C20 0.038(5) 0.073(6) 0.041(4) 0.015(4) 0.015(4) -0.001(4)
C24 0.046(5) 0.074(7) 0.031(4) 0.002(4) 0.007(4) 0.002(5)
C30 0.044(5) 0.084(7) 0.039(4) 0.015(4) 0.018(4) 0.011(5)
C28 0.070(7) 0.093(8) 0.061(6) -0.022(6) 0.021(6) -0.004(6)
C31 0.050(6) 0.079(7) 0.036(4) 0.014(4) 0.008(4) 0.012(5)
C1 0.030(5) 0.099(8) 0.040(4) 0.007(5) 0.014(4) 0.022(5)
C23 0.034(5) 0.075(6) 0.045(5) -0.007(4) 0.020(4) 0.002(4)
C21 0.037(5) 0.070(6) 0.062(6) 0.018(5) 0.024(5) 0.018(5)
C33 0.050(6) 0.069(6) 0.042(5) 0.001(4) 0.023(4) -0.003(5)
C22 0.053(6) 0.060(6) 0.066(6) -0.002(5) 0.038(5) 0.005(5)
C39 0.047(5) 0.065(6) 0.037(4) 0.007(4) 0.022(4) 0.011(5)
C27 0.058(6) 0.070(7) 0.056(5) -0.021(5) 0.024(5) -0.010(5)
C6 0.027(5) 0.123(10) 0.047(5) 0.013(6) 0.008(4) 0.005(6)
C10 0.039(6) 0.159(13) 0.036(5) -0.005(6) -0.001(4) -0.007(7)
C17 0.051(6) 0.128(10) 0.065(6) 0.032(7) 0.036(6) 0.011(6)
C2 0.044(6) 0.082(7) 0.086(7) 0.011(6) 0.035(6) 0.020(6)
C32 0.071(7) 0.063(6) 0.045(5) 0.010(4) 0.030(5) 0.002(5)
C38 0.039(5) 0.078(7) 0.044(5) 0.001(5) 0.017(4) 0.015(5)
C25 0.057(7) 0.091(8) 0.057(6) 0.005(6) 0.012(5) -0.010(6)
C7 0.066(7) 0.079(8) 0.078(7) -0.008(6) 0.023(6) 0.023(6)
C5 0.042(6) 0.176(14) 0.053(6) 0.036(8) 0.017(5) 0.030(8)
C3 0.076(9) 0.096(9) 0.121(11) 0.041(8) 0.059(9) 0.035(7)
C4 0.054(8) 0.179(16) 0.083(9) 0.063(11) 0.025(7) 0.048(10)
C29 0.071(8) 0.175(15) 0.086(8) -0.021(9) 0.030(7) -0.057(9)
C26 0.101(10) 0.139(11) 0.057(6) -0.025(7) 0.049(7) -0.042(8)
C12 0.052(8) 0.26(2) 0.101(10) -0.062(12) 0.030(8) -0.047(10)
C11 0.077(9) 0.175(13) 0.049(6) -0.017(8) 0.013(6) -0.009(9)
C9 0.092(11) 0.107(10) 0.178(15) -0.043(11) 0.066(11) 0.015(9)
C8 0.078(9) 0.093(9) 0.117(10) -0.025(7) 0.036(8) 0.007(7)

loop_
_atom_type_symbol
_atom_type_description
_atom_type_scat_dispersion_real
_atom_type_scat_dispersion_imag
_atom_type_scat_source
C C 0.0033 0.0016 'International Tables Vol C Tables 4.2.6.8 and 6.1.1.4'
H H 0.0000 0.0000 'International Tables Vol C Tables 4.2.6.8 and 6.1.1.4'
N N 0.0061 0.0033 'International Tables Vol C Tables 4.2.6.8 and 6.1.1.4'
O O 0.0106 0.0060 'International Tables Vol C Tables 4.2.6.8 and 6.1.1.4'
U U -9.6767 9.6646 'International Tables Vol C Tables 4.2.6.8 and 6.1.1.4'

loop_
_geom_angle_atom_site_label_1
_geom_angle_atom_site_label_2
_geom_angle_atom_site_label_3
_geom_angle
_geom_angle_site_symmetry_1
_geom_angle_site_symmetry_3
_geom_angle_publ_flag
O2 U1 O1 175.9(2) . . ?
O2 U1 N1 91.4(2) . . ?
O1 U1 N1 91.0(2) . . ?
O2 U1 N2 93.8(3) . . ?
O1 U1 N2 90.0(2) . . ?
N1 U1 N2 73.3(2) . . ?
O2 U1 N4 94.6(2) . . ?
O1 U1 N4 81.3(2) . . ?
N1 U1 N4 121.6(2) . . ?
N2 U1 N4 162.6(2) . . ?
O2 U1 N3 84.4(2) . . ?
O1 U1 N3 93.3(2) . . ?
N1 U1 N3 175.4(2) . . ?
N2 U1 N3 105.1(2) . . ?
N4 U1 N3 60.78(19) . . ?
O2 U1 C18 85.1(2) . . ?
O1 U1 C18 95.7(2) . . ?
N1 U1 C18 26.01(19) . . ?
N2 U1 C18 98.8(2) . . ?
N4 U1 C18 96.98(18) . . ?
N3 U1 C18 154.39(19) . . ?
O2 U1 C1 88.3(3) . . ?
O1 U1 C1 94.7(3) . . ?
N1 U1 C1 97.4(2) . . ?
N2 U1 C1 24.6(2) . . ?
N4 U1 C1 140.8(2) . . ?
N3 U1 C1 80.7(2) . . ?
C18 U1 C1 122.2(2) . . ?
C35 N4 C39 116.2(7) . . ?
C35 N4 U1 122.3(5) . . ?
C39 N4 U1 119.7(5) . . ?
C16 N1 C18 121.2(7) . . ?
C16 N1 U1 134.1(6) . . ?
C18 N1 U1 104.4(4) . . ?
C34 N3 C30 117.6(6) . . ?
C34 N3 U1 123.1(5) . . ?
C30 N3 U1 119.0(5) . . ?
N1 C16 C15 121.8(8) . . ?
N1 C16 C17 121.9(8) . . ?
C15 C16 C17 116.3(7) . . ?
N2 C14 C15 124.5(8) . . ?
N2 C14 C13 119.6(8) . . ?
C15 C14 C13 115.8(7) . . ?
C14 N2 C1 119.4(7) . . ?
C14 N2 U1 131.0(6) . . ?
C1 N2 U1 109.2(4) . . ?
N4 C35 C36 122.8(7) . . ?
N4 C35 C34 115.8(7) . . ?
C36 C35 C34 121.4(7) . . ?
C23 C18 C19 120.1(7) . . ?
C23 C18 N1 120.7(7) . . ?
C19 C18 N1 119.0(7) . . ?
C23 C18 U1 108.1(5) . . ?
C19 C18 U1 105.3(5) . . ?
N1 C18 U1 49.6(3) . . ?
N3 C34 C33 121.3(7) . . ?
N3 C34 C35 115.7(6) . . ?
C33 C34 C35 122.8(7) . . ?
C14 C15 C16 131.1(7) . . ?
C14 C15 H15 114.4 . . ?
C16 C15 H15 114.4 . . ?
C20 C19 C18 118.5(8) . . ?
C20 C19 C24 119.0(8) . . ?
C18 C19 C24 122.4(7) . . ?
C14 C13 H13A 109.5 . . ?
C14 C13 H13B 109.5 . . ?
H13A C13 H13B 109.5 . . ?
C14 C13 H13C 109.5 . . ?
H13A C13 H13C 109.5 . . ?
H13B C13 H13C 109.5 . . ?
C35 C36 C37 119.2(8) . . ?
C35 C36 H36 120.4 . . ?
C37 C36 H36 120.4 . . ?
C38 C37 C36 118.5(8) . . ?
C38 C37 H37 120.7 . . ?
C36 C37 H37 120.7 . . ?
C21 C20 C19 121.2(8) . . ?
C21 C20 H20 119.4 . . ?
C19 C20 H20 119.4 . . ?
C19 C24 C26 112.1(8) . . ?
C19 C24 C25 112.9(8) . . ?
C26 C24 C25 106.9(8) . . ?
C19 C24 H24 108(5) . . ?
C26 C24 H24 108(5) . . ?
C25 C24 H24 108(6) . . ?
N3 C30 C31 123.2(8) . . ?
N3 C30 H30 118.4 . . ?
C31 C30 H30 118.4 . . ?
C27 C28 H28A 109.5 . . ?
C27 C28 H28B 109.5 . . ?
H28A C28 H28B 109.5 . . ?
C27 C28 H28C 109.5 . . ?
H28A C28 H28C 109.5 . . ?
H28B C28 H28C 109.5 . . ?
C32 C31 C30 118.1(8) . . ?
C32 C31 H31 120.9 . . ?
C30 C31 H31 120.9 . . ?
C6 C1 C2 120.7(10) . . ?
C6 C1 N2 119.1(10) . . ?
C2 C1 N2 120.0(8) . . ?
C6 C1 U1 110.3(6) . . ?
C2 C1 U1 106.7(6) . . ?
N2 C1 U1 46.2(3) . . ?
C22 C23 C18 119.6(8) . . ?
C22 C23 C27 119.4(8) . . ?
C18 C23 C27 120.9(8) . . ?
C20 C21 C22 119.7(8) . . ?
C20 C21 H21 120.1 . . ?
C22 C21 H21 120.1 . . ?
C32 C33 C34 120.5(8) . . ?
C32 C33 H33 119.8 . . ?
C34 C33 H33 119.8 . . ?
C23 C22 C21 120.9(9) . . ?
C23 C22 H22 119.5 . . ?
C21 C22 H22 119.5 . . ?
N4 C39 C38 124.2(8) . . ?
N4 C39 H39 117.9 . . ?
C38 C39 H39 117.9 . . ?
C28 C27 C23 113.6(8) . . ?
C28 C27 C29 110.3(9) . . ?
C23 C27 C29 108.2(9) . . ?
C28 C27 H27 108(6) . . ?
C23 C27 H27 108(6) . . ?
C29 C27 H27 108(6) . . ?
C1 C6 C5 121.6(13) . . ?
C1 C6 C10 121.2(9) . . ?
C5 C6 C10 117.3(11) . . ?
C6 C10 C12 112.4(12) . . ?
C6 C10 C11 115.1(11) . . ?
C12 C10 C11 108.3(10) . . ?
C6 C10 H10 107(7) . . ?
C12 C10 H10 107(7) . . ?
C11 C10 H10 107(7) . . ?
C16 C17 H17A 109.5 . . ?
C16 C17 H17B 109.5 . . ?
H17A C17 H17B 109.5 . . ?
C16 C17 H17C 109.5 . . ?
H17A C17 H17C 109.5 . . ?
H17B C17 H17C 109.5 . . ?
C1 C2 C3 116.6(11) . . ?
C1 C2 C7 124.4(10) . . ?
C3 C2 C7 119.0(12) . . ?
C33 C32 C31 119.3(8) . . ?
C33 C32 H32 120.4 . . ?
C31 C32 H32 120.4 . . ?
C39 C38 C37 119.0(8) . . ?
C39 C38 H38 120.5 . . ?
C37 C38 H38 120.5 . . ?
C24 C25 H25A 109.5 . . ?
C24 C25 H25B 109.5 . . ?
H25A C25 H25B 109.5 . . ?
C24 C25 H25C 109.5 . . ?
H25A C25 H25C 109.5 . . ?
H25B C25 H25C 109.5 . . ?
C2 C7 C8 112.5(10) . . ?
C2 C7 C9 113.7(10) . . ?
C8 C7 C9 110.2(11) . . ?
C2 C7 H7 107(7) . . ?
C8 C7 H7 107(7) . . ?
C9 C7 H7 107(7) . . ?
C4 C5 C6 119.1(13) . . ?
C4 C5 H5 120.4 . . ?
C6 C5 H5 120.4 . . ?
C4 C3 C2 121.4(13) . . ?
C4 C3 H3 119.3 . . ?
C2 C3 H3 119.3 . . ?
C5 C4 C3 120.6(12) . . ?
C5 C4 H4 119.7 . . ?
C3 C4 H4 119.7 . . ?
C27 C29 H29A 109.5 . . ?
C27 C29 H29B 109.5 . . ?
H29A C29 H29B 109.5 . . ?
C27 C29 H29C 109.5 . . ?
H29A C29 H29C 109.5 . . ?
H29B C29 H29C 109.5 . . ?
C24 C26 H26A 109.5 . . ?
C24 C26 H26B 109.5 . . ?
H26A C26 H26B 109.5 . . ?
C24 C26 H26C 109.5 . . ?
H26A C26 H26C 109.5 . . ?
H26B C26 H26C 109.5 . . ?
C10 C12 H12A 109.5 . . ?
C10 C12 H12B 109.5 . . ?
H12A C12 H12B 109.5 . . ?
C10 C12 H12C 109.5 . . ?
H12A C12 H12C 109.5 . . ?
H12B C12 H12C 109.5 . . ?
C10 C11 H11A 109.5 . . ?
C10 C11 H11B 109.5 . . ?
H11A C11 H11B 109.5 . . ?
C10 C11 H11C 109.5 . . ?
H11A C11 H11C 109.5 . . ?
H11B C11 H11C 109.5 . . ?
C7 C9 H9A 109.5 . . ?
C7 C9 H9B 109.5 . . ?
H9A C9 H9B 109.5 . . ?
C7 C9 H9C 109.5 . . ?
H9A C9 H9C 109.5 . . ?
H9B C9 H9C 109.5 . . ?
C7 C8 H8A 109.5 . . ?
C7 C8 H8B 109.5 . . ?
H8A C8 H8B 109.5 . . ?
C7 C8 H8C 109.5 . . ?
H8A C8 H8C 109.5 . . ?
H8B C8 H8C 109.5 . . ?
C40 C41 C43 133(2) . . ?
C40 C41 C42 116(2) . . ?
C43 C41 C42 111.6(12) . . ?
C41 C43 C43 124.5(7) . 2_556 ?
C41 C43 H43 117.8 . . ?
C43 C43 H43 117.7 2_556 . ?
C42 C42 C41 123.6(7) 2_556 . ?
C42 C42 H42 118.2 2_556 . ?
C41 C42 H42 118.2 . . ?
C41 C40 H40A 109.5 . . ?
C41 C40 H40B 109.5 . . ?
H40A C40 H40B 109.5 . . ?
C41 C40 H40C 109.4 . . ?
H40A C40 H40C 109.5 . . ?
H40B C40 H40C 109.5 . . ?

loop_
_geom_bond_atom_site_label_1
_geom_bond_atom_site_label_2
_geom_bond_distance
_geom_bond_site_symmetry_2
_geom_bond_publ_flag
U1 O2 1.821(5) . ?
U1 O1 1.833(5) . ?
U1 N1 2.490(6) . ?
U1 N2 2.510(6) . ?
U1 N4 2.636(6) . ?
U1 N3 2.643(6) . ?
U1 C18 3.166(8) . ?
U1 C1 3.285(8) . ?
N4 C35 1.349(10) . ?
N4 C39 1.356(10) . ?
N1 C16 1.318(10) . ?
N1 C18 1.434(10) . ?
N3 C34 1.348(9) . ?
N3 C30 1.359(10) . ?
C16 C15 1.432(12) . ?
C16 C17 1.513(12) . ?
C14 N2 1.327(10) . ?
C14 C15 1.392(13) . ?
C14 C13 1.522(11) . ?
N2 C1 1.449(11) . ?
C35 C36 1.390(11) . ?
C35 C34 1.487(10) . ?
C18 C23 1.402(11) . ?
C18 C19 1.421(10) . ?
C34 C33 1.394(11) . ?
C15 H15 0.9300 . ?
C19 C20 1.397(12) . ?
C19 C24 1.508(12) . ?
C13 H13A 0.9600 . ?
C13 H13B 0.9600 . ?
C13 H13C 0.9600 . ?
C36 C37 1.390(12) . ?
C36 H36 0.9300 . ?
C37 C38 1.373(13) . ?
C37 H37 0.9300 . ?
C20 C21 1.378(12) . ?
C20 H20 0.9300 . ?
C24 C26 1.522(13) . ?
C24 C25 1.540(14) . ?
C24 H24 0.98(10) . ?
C30 C31 1.394(11) . ?
C30 H30 0.9300 . ?
C28 C27 1.529(12) . ?
C28 H28A 0.9600 . ?
C28 H28B 0.9600 . ?
C28 H28C 0.9600 . ?
C31 C32 1.377(12) . ?
C31 H31 0.9300 . ?
C1 C6 1.385(13) . ?
C1 C2 1.412(14) . ?
C23 C22 1.380(12) . ?
C23 C27 1.539(13) . ?
C21 C22 1.397(13) . ?
C21 H21 0.9300 . ?
C33 C32 1.367(12) . ?
C33 H33 0.9300 . ?
C22 H22 0.9300 . ?
C39 C38 1.370(12) . ?
C39 H39 0.9300 . ?
C27 C29 1.557(15) . ?
C27 H27 0.98(10) . ?
C6 C5 1.402(15) . ?
C6 C10 1.495(16) . ?
C10 C12 1.548(16) . ?
C10 C11 1.555(16) . ?
C10 H10 0.98(12) . ?
C17 H17A 0.9600 . ?
C17 H17B 0.9600 . ?
C17 H17C 0.9600 . ?
C2 C3 1.430(15) . ?
C2 C7 1.513(15) . ?
C32 H32 0.9300 . ?
C38 H38 0.9300 . ?
C25 H25A 0.9600 . ?
C25 H25B 0.9600 . ?
C25 H25C 0.9600 . ?
C7 C8 1.520(16) . ?
C7 C9 1.551(15) . ?
C7 H7 0.98(11) . ?
C5 C4 1.367(19) . ?
C5 H5 0.9300 . ?
C3 C4 1.399(19) . ?
C3 H3 0.9300 . ?
C4 H4 0.9300 . ?
C29 H29A 0.9600 . ?
C29 H29B 0.9600 . ?
C29 H29C 0.9600 . ?
C26 H26A 0.9600 . ?
C26 H26B 0.9600 . ?
C26 H26C 0.9600 . ?
C12 H12A 0.9600 . ?
C12 H12B 0.9600 . ?
C12 H12C 0.9600 . ?
C11 H11A 0.9600 . ?
C11 H11B 0.9600 . ?
C11 H11C 0.9600 . ?
C9 H9A 0.9600 . ?
C9 H9B 0.9600 . ?
C9 H9C 0.9600 . ?
C8 H8A 0.9600 . ?
C8 H8B 0.9600 . ?
C8 H8C 0.9600 . ?
C41 C40 1.347(14) . ?
C41 C43 1.344(12) . ?
C41 C42 1.391(12) . ?
C43 C43 1.375(16) 2_556 ?
C43 H43 0.9300 . ?
C42 C42 1.360(17) 2_556 ?
C42 H42 0.9300 . ?
C40 H40A 0.9600 . ?
C40 H40B 0.9600 . ?
C40 H40C 0.9600 . ?

loop_
_geom_torsion_atom_site_label_1
_geom_torsion_atom_site_label_2
_geom_torsion_atom_site_label_3
_geom_torsion_atom_site_label_4
_geom_torsion
_geom_torsion_site_symmetry_1
_geom_torsion_site_symmetry_2
_geom_torsion_site_symmetry_3
_geom_torsion_site_symmetry_4
_geom_torsion_publ_flag
O2 U1 N4 C35 -94.0(6) . . . . ?
O1 U1 N4 C35 85.7(6) . . . . ?
N1 U1 N4 C35 171.5(5) . . . . ?
N2 U1 N4 C35 24.9(9) . . . . ?
N3 U1 N4 C35 -13.0(5) . . . . ?
C18 U1 N4 C35 -179.5(5) . . . . ?
C1 U1 N4 C35 -1.0(7) . . . . ?
O2 U1 N4 C39 101.7(6) . . . . ?
O1 U1 N4 C39 -78.6(6) . . . . ?
N1 U1 N4 C39 7.2(7) . . . . ?
N2 U1 N4 C39 -139.5(7) . . . . ?
N3 U1 N4 C39 -177.4(6) . . . . ?
C18 U1 N4 C39 16.1(6) . . . . ?
C1 U1 N4 C39 -165.3(6) . . . . ?
O2 U1 N1 C16 111.1(8) . . . . ?
O1 U1 N1 C16 -72.2(8) . . . . ?
N2 U1 N1 C16 17.5(7) . . . . ?
N4 U1 N1 C16 -152.6(7) . . . . ?
N3 U1 N1 C16 87(3) . . . . ?
C18 U1 N1 C16 -173.2(10) . . . . ?
C1 U1 N1 C16 22.6(8) . . . . ?
O2 U1 N1 C18 -75.7(5) . . . . ?
O1 U1 N1 C18 101.0(5) . . . . ?
N2 U1 N1 C18 -169.3(5) . . . . ?
N4 U1 N1 C18 20.6(5) . . . . ?
N3 U1 N1 C18 -100(2) . . . . ?
C1 U1 N1 C18 -164.2(5) . . . . ?
O2 U1 N3 C34 104.5(6) . . . . ?
O1 U1 N3 C34 -72.1(6) . . . . ?
N1 U1 N3 C34 129(2) . . . . ?
N2 U1 N3 C34 -163.0(6) . . . . ?
N4 U1 N3 C34 6.0(5) . . . . ?
C18 U1 N3 C34 38.4(8) . . . . ?
C1 U1 N3 C34 -166.3(6) . . . . ?
O2 U1 N3 C30 -69.7(6) . . . . ?
O1 U1 N3 C30 113.7(6) . . . . ?
N1 U1 N3 C30 -46(3) . . . . ?
N2 U1 N3 C30 22.8(6) . . . . ?
N4 U1 N3 C30 -168.2(7) . . . . ?
C18 U1 N3 C30 -135.8(6) . . . . ?
C1 U1 N3 C30 19.5(6) . . . . ?
C18 N1 C16 C15 179.0(8) . . . . ?
U1 N1 C16 C15 -8.8(13) . . . . ?
C18 N1 C16 C17 1.2(13) . . . . ?
U1 N1 C16 C17 173.5(7) . . . . ?
C15 C14 N2 C1 -173.9(9) . . . . ?
C13 C14 N2 C1 3.4(13) . . . . ?
C15 C14 N2 U1 14.4(14) . . . . ?
C13 C14 N2 U1 -168.2(7) . . . . ?
O2 U1 N2 C14 -110.3(8) . . . . ?
O1 U1 N2 C14 71.1(8) . . . . ?
N1 U1 N2 C14 -19.9(8) . . . . ?
N4 U1 N2 C14 130.8(8) . . . . ?
N3 U1 N2 C14 164.5(8) . . . . ?
C18 U1 N2 C14 -24.7(9) . . . . ?
C1 U1 N2 C14 172.3(12) . . . . ?
O2 U1 N2 C1 77.5(6) . . . . ?
O1 U1 N2 C1 -101.1(6) . . . . ?
N1 U1 N2 C1 167.8(6) . . . . ?
N4 U1 N2 C1 -41.5(9) . . . . ?
N3 U1 N2 C1 -7.7(6) . . . . ?
C18 U1 N2 C1 163.1(6) . . . . ?
C39 N4 C35 C36 1.5(11) . . . . ?
U1 N4 C35 C36 -163.3(6) . . . . ?
C39 N4 C35 C34 -176.6(6) . . . . ?
U1 N4 C35 C34 18.5(8) . . . . ?
C16 N1 C18 C23 -97.5(9) . . . . ?
U1 N1 C18 C23 88.2(7) . . . . ?
C16 N1 C18 C19 88.6(9) . . . . ?
U1 N1 C18 C19 -85.7(6) . . . . ?
C16 N1 C18 U1 174.3(9) . . . . ?
O2 U1 C18 C23 -11.8(5) . . . . ?
O1 U1 C18 C23 164.1(5) . . . . ?
N1 U1 C18 C23 -115.3(7) . . . . ?
N2 U1 C18 C23 -104.9(5) . . . . ?
N4 U1 C18 C23 82.3(5) . . . . ?
N3 U1 C18 C23 54.2(7) . . . . ?
C1 U1 C18 C23 -96.7(5) . . . . ?
O2 U1 C18 C19 -141.3(5) . . . . ?
O1 U1 C18 C19 34.7(5) . . . . ?
N1 U1 C18 C19 115.2(7) . . . . ?
N2 U1 C18 C19 125.6(5) . . . . ?
N4 U1 C18 C19 -47.2(5) . . . . ?
N3 U1 C18 C19 -75.3(7) . . . . ?
C1 U1 C18 C19 133.9(5) . . . . ?
O2 U1 C18 N1 103.5(5) . . . . ?
O1 U1 C18 N1 -80.6(5) . . . . ?
N2 U1 C18 N1 10.4(5) . . . . ?
N4 U1 C18 N1 -162.4(5) . . . . ?
N3 U1 C18 N1 169.5(5) . . . . ?
C1 U1 C18 N1 18.6(5) . . . . ?
C30 N3 C34 C33 -1.2(12) . . . . ?
U1 N3 C34 C33 -175.5(6) . . . . ?
C30 N3 C34 C35 174.5(7) . . . . ?
U1 N3 C34 C35 0.2(9) . . . . ?
N4 C35 C34 N3 -11.9(10) . . . . ?
C36 C35 C34 N3 169.9(7) . . . . ?
N4 C35 C34 C33 163.7(7) . . . . ?
C36 C35 C34 C33 -14.5(11) . . . . ?
N2 C14 C15 C16 6.8(18) . . . . ?
C13 C14 C15 C16 -170.6(10) . . . . ?
N1 C16 C15 C14 -10.0(16) . . . . ?
C17 C16 C15 C14 167.8(10) . . . . ?
C23 C18 C19 C20 -0.8(11) . . . . ?
N1 C18 C19 C20 173.2(6) . . . . ?
U1 C18 C19 C20 121.2(6) . . . . ?
C23 C18 C19 C24 175.1(7) . . . . ?
N1 C18 C19 C24 -10.9(11) . . . . ?
U1 C18 C19 C24 -62.9(8) . . . . ?
N4 C35 C36 C37 -1.6(12) . . . . ?
C34 C35 C36 C37 176.5(7) . . . . ?
C35 C36 C37 C38 0.7(12) . . . . ?
C18 C19 C20 C21 -1.1(11) . . . . ?
C24 C19 C20 C21 -177.2(8) . . . . ?
C20 C19 C24 C26 72.7(11) . . . . ?
C18 C19 C24 C26 -103.2(10) . . . . ?
C20 C19 C24 C25 -48.0(11) . . . . ?
C18 C19 C24 C25 136.1(8) . . . . ?
C34 N3 C30 C31 1.1(13) . . . . ?
U1 N3 C30 C31 175.7(7) . . . . ?
N3 C30 C31 C32 -0.9(14) . . . . ?
C14 N2 C1 C6 95.8(10) . . . . ?
U1 N2 C1 C6 -90.9(8) . . . . ?
C14 N2 C1 C2 -88.7(11) . . . . ?
U1 N2 C1 C2 84.6(8) . . . . ?
C14 N2 C1 U1 -173.3(10) . . . . ?
O2 U1 C1 C6 8.4(7) . . . . ?
O1 U1 C1 C6 -168.7(7) . . . . ?
N1 U1 C1 C6 99.6(7) . . . . ?
N2 U1 C1 C6 111.4(10) . . . . ?
N4 U1 C1 C6 -86.8(8) . . . . ?
N3 U1 C1 C6 -76.2(7) . . . . ?
C18 U1 C1 C6 91.5(7) . . . . ?
O2 U1 C1 C2 141.2(6) . . . . ?
O1 U1 C1 C2 -36.0(6) . . . . ?
N1 U1 C1 C2 -127.6(6) . . . . ?
N2 U1 C1 C2 -115.8(9) . . . . ?
N4 U1 C1 C2 45.9(7) . . . . ?
N3 U1 C1 C2 56.6(6) . . . . ?
C18 U1 C1 C2 -135.7(6) . . . . ?
O2 U1 C1 N2 -103.0(6) . . . . ?
O1 U1 C1 N2 79.9(6) . . . . ?
N1 U1 C1 N2 -11.8(6) . . . . ?
N4 U1 C1 N2 161.8(5) . . . . ?
N3 U1 C1 N2 172.4(6) . . . . ?
C18 U1 C1 N2 -19.9(7) . . . . ?
C19 C18 C23 C22 2.0(11) . . . . ?
N1 C18 C23 C22 -171.9(7) . . . . ?
U1 C18 C23 C22 -118.6(7) . . . . ?
C19 C18 C23 C27 -174.9(7) . . . . ?
N1 C18 C23 C27 11.2(11) . . . . ?
U1 C18 C23 C27 64.5(8) . . . . ?
C19 C20 C21 C22 1.8(12) . . . . ?
N3 C34 C33 C32 1.0(13) . . . . ?
C35 C34 C33 C32 -174.4(8) . . . . ?
C18 C23 C22 C21 -1.3(13) . . . . ?
C27 C23 C22 C21 175.6(8) . . . . ?
C20 C21 C22 C23 -0.5(13) . . . . ?
C35 N4 C39 C38 -0.8(12) . . . . ?
U1 N4 C39 C38 164.5(7) . . . . ?
C22 C23 C27 C28 47.7(12) . . . . ?
C18 C23 C27 C28 -135.4(9) . . . . ?
C22 C23 C27 C29 -75.1(11) . . . . ?
C18 C23 C27 C29 101.8(11) . . . . ?
C2 C1 C6 C5 1.6(13) . . . . ?
N2 C1 C6 C5 177.0(8) . . . . ?
U1 C1 C6 C5 126.8(9) . . . . ?
C2 C1 C6 C10 -178.0(9) . . . . ?
N2 C1 C6 C10 -2.6(13) . . . . ?
U1 C1 C6 C10 -52.9(10) . . . . ?
C1 C6 C10 C12 -107.6(11) . . . . ?
C5 C6 C10 C12 72.7(13) . . . . ?
C1 C6 C10 C11 127.7(10) . . . . ?
C5 C6 C10 C11 -51.9(13) . . . . ?
C6 C1 C2 C3 -2.5(13) . . . . ?
N2 C1 C2 C3 -177.9(8) . . . . ?
U1 C1 C2 C3 -129.3(7) . . . . ?
C6 C1 C2 C7 176.9(9) . . . . ?
N2 C1 C2 C7 1.5(13) . . . . ?
U1 C1 C2 C7 50.1(10) . . . . ?
C34 C33 C32 C31 -0.7(14) . . . . ?
C30 C31 C32 C33 0.6(14) . . . . ?
N4 C39 C38 C37 0.0(14) . . . . ?
C36 C37 C38 C39 0.0(13) . . . . ?
C1 C2 C7 C8 -119.9(11) . . . . ?
C3 C2 C7 C8 59.5(13) . . . . ?
C1 C2 C7 C9 114.0(12) . . . . ?
C3 C2 C7 C9 -66.6(14) . . . . ?
C1 C6 C5 C4 0.1(16) . . . . ?
C10 C6 C5 C4 179.7(11) . . . . ?
C1 C2 C3 C4 1.9(15) . . . . ?
C7 C2 C3 C4 -177.5(10) . . . . ?
C6 C5 C4 C3 -0.7(18) . . . . ?
C2 C3 C4 C5 -0.3(18) . . . . ?
C40 C41 C43 C43 -176(3) . . . 2_556 ?
C42 C41 C43 C43 7(5) . . . 2_556 ?
C40 C41 C42 C42 178(2) . . . 2_556 ?
C43 C41 C42 C42 -4(4) . . . 2_556 ?
